data_7042469
loop_
_publ_author_name
'Liu, Yuying'
'Zhang, Peipei'
'Fang, Xiaoqiang'
'Wu, Gongqing'
'Chen, Shuting'
'Zhang, Zhina'
'Chao, Hui'
'Tan, Wenying'
'Xu, Li'

_publ_section_title
;
 Near-infrared emitting iridium(iii) complexes for mitochondrial imaging
 in living cells.
;
_journal_issue 14
_journal_name_full 'Dalton transactions (Cambridge, England : 2003)'
_journal_page_first 4777
_journal_page_last 4785
_journal_paper_doi 10.1039/c7dt00255f
_journal_volume 46
_journal_year 2017
_chemical_formula_moiety 'C53 H37 Ir N5, Cl'
_chemical_formula_sum 'C53 H37 Cl Ir N5'
_chemical_formula_weight 971.52
_space_group_crystal_system monoclinic
_space_group_IT_number 15
_space_group_name_Hall '-C 2yc'
_space_group_name_H-M_alt 'C 1 2/c 1'
_symmetry_space_group_name_Hall '-C 2yc'
_symmetry_space_group_name_H-M 'C 1 2/c 1'
_atom_sites_solution_hydrogens geom
_audit_creation_date 2016-05-25
_audit_creation_method
;
Olex2 1.2
(compiled 2015.01.26 svn.r3150 for OlexSys, GUI svn.r4998)
;
_audit_update_record
;
2016-08-27 deposited with the CCDC.
2017-03-14 downloaded from the CCDC.
;
_cell_angle_alpha 90
_cell_angle_beta 129.3560(10)
_cell_angle_gamma 90
_cell_formula_units_Z 8
_cell_length_a 33.9838(13)
_cell_length_b 13.9225(6)
_cell_length_c 24.0406(11)
_cell_measurement_reflns_used 9982
_cell_measurement_temperature 150(2)
_cell_measurement_theta_max 26.37
_cell_measurement_theta_min 2.32
_cell_volume 8795.0(7)
_computing_molecular_graphics 'Olex2 (Dolomanov et al., 2009)'
_computing_publication_material 'Olex2 (Dolomanov et al., 2009)'
_computing_structure_refinement 'ShelXL (Sheldrick, 2008)'
_diffrn_ambient_temperature 150.15
_diffrn_measured_fraction_theta_full 0.998
_diffrn_measured_fraction_theta_max 0.996
_diffrn_measurement_device_type 'CCD area detector'
_diffrn_measurement_method 'phi and omega scans'
_diffrn_radiation_monochromator graphite
_diffrn_radiation_type MoK\a
_diffrn_radiation_wavelength 0.71073
_diffrn_reflns_av_R_equivalents 0.0344
_diffrn_reflns_av_unetI/netI 0.0270
_diffrn_reflns_Laue_measured_fraction_full 0.998
_diffrn_reflns_Laue_measured_fraction_max 0.996
_diffrn_reflns_limit_h_max 42
_diffrn_reflns_limit_h_min -42
_diffrn_reflns_limit_k_max 17
_diffrn_reflns_limit_k_min -17
_diffrn_reflns_limit_l_max 30
_diffrn_reflns_limit_l_min -30
_diffrn_reflns_number 42770
_diffrn_reflns_point_group_measured_fraction_full 0.998
_diffrn_reflns_point_group_measured_fraction_max 0.996
_diffrn_reflns_theta_full 26.000
_diffrn_reflns_theta_max 26.372
_diffrn_reflns_theta_min 2.240
_exptl_absorpt_coefficient_mu 3.139
_exptl_absorpt_correction_T_max 0.644
_exptl_absorpt_correction_T_min 0.406
_exptl_absorpt_correction_type multi-scan
_exptl_crystal_colour prunosus
_exptl_crystal_density_diffrn 1.467
_exptl_crystal_description plate
_exptl_crystal_F_000 3872
_exptl_crystal_size_max 0.31
_exptl_crystal_size_mid 0.25
_exptl_crystal_size_min 0.14
_refine_diff_density_max 1.316
_refine_diff_density_min -1.463
_refine_diff_density_rms 0.167
_refine_ls_extinction_method none
_refine_ls_goodness_of_fit_ref 1.105
_refine_ls_hydrogen_treatment constr
_refine_ls_matrix_type full
_refine_ls_number_parameters 541
_refine_ls_number_reflns 8952
_refine_ls_number_restraints 1
_refine_ls_restrained_S_all 1.105
_refine_ls_R_factor_all 0.0413
_refine_ls_R_factor_gt 0.0340
_refine_ls_shift/su_max 0.002
_refine_ls_shift/su_mean 0.000
_refine_ls_structure_factor_coef Fsqd
_refine_ls_weighting_details 'w=1/[\s^2^(Fo^2^)+(0.0597P)^2^+20.5017P] where P=(Fo^2^+2Fc^2^)/3'
_refine_ls_weighting_scheme calc
_refine_ls_wR_factor_gt 0.0980
_refine_ls_wR_factor_ref 0.1013
_reflns_Friedel_coverage 0.000
_reflns_number_gt 7593
_reflns_number_total 8952
_reflns_threshold_expression 'I > 2\s(I)'
_cod_data_source_file c7dt00255f3.cif
_cod_data_source_block a
_cod_depositor_comments 'Adding full bibliography for 7042469.cif.'
_cod_database_code 7042469
_shelx_space_group_comment
;
The symmetry employed for this shelxl refinement is uniquely defined
by the following loop, which should always be used as a source of
symmetry information in preference to the above space-group names.
They are only intended as comments.
;
_shelx_estimated_absorpt_t_max 0.668
_shelx_estimated_absorpt_t_min 0.443
_olex2_refinement_description
;
1. Fixed Uiso
 At 1.2 times of:
  All C(H) groups, All C(H,H) groups
2. Rigid bond restraints
 Ir1, N2
 with sigma for 1-2 distances of 0.005 and sigma for 1-3 distances of 0.005
3.a Secondary CH2 refined with riding coordinates:
 C47(H47A,H47B)
3.b Aromatic/amide H refined with riding coordinates:
 C21(H21), C1(H1), C7(H7), C3(H3), C15(H15), C19(H19), C2(H2), C20(H20),
 C37(H37), C40(H40), C34(H34), C23(H23), C39(H39), C42(H42), C35(H35), C41(H41),
  C53(H53), C38(H38), C4(H4), C17(H17), C46(H46), C31(H31), C12(H12), C49(H49),
 C27(H27), C26(H26), C45(H45), C22(H22), C51(H51), C8(H8), C52(H52), C50(H50),
 C16(H16), C18(H18), C36(H36)
;
_shelx_shelxl_version_number 2014/7
_olex2_submission_special_instructions 'No special instructions were received'
_platon_squeeze_void_probe_radius 1.20

loop_
_space_group_symop_operation_xyz
'x, y, z'
'-x, y, -z+1/2'
'x+1/2, y+1/2, z'
'-x+1/2, y+1/2, -z+1/2'
'-x, -y, -z'
'x, -y, z-1/2'
'-x+1/2, -y+1/2, -z'
'x+1/2, -y+1/2, z-1/2'

loop_
_atom_site_label
_atom_site_type_symbol
_atom_site_fract_x
_atom_site_fract_y
_atom_site_fract_z
_atom_site_U_iso_or_equiv
_atom_site_adp_type
_atom_site_occupancy
_atom_site_site_symmetry_order
_atom_site_calc_flag
_atom_site_refinement_flags_posn
_atom_site_refinement_flags_adp
Ir1 Ir 0.13625(2) 0.69430(2) 0.20513(2) 0.02659(7) Uani 1 1 d . U
N1 N 0.19844(16) 0.6945(3) 0.3097(2) 0.0398(9) Uani 1 1 d . .
C11 C 0.12016(13) 0.8122(2) 0.2433(2) 0.0188(7) Uani 1 1 d . .
N3 N 0.06946(14) 0.6781(3) 0.0908(2) 0.0317(8) Uani 1 1 d . .
C30 C 0.16677(13) 0.5898(3) 0.17916(18) 0.0194(7) Uani 1 1 d . .
N2 N 0.17469(15) 0.7775(3) 0.1867(2) 0.0467(10) Uani 1 1 d . U
N4 N 0.08095(13) 0.6114(2) 0.20380(19) 0.0317(8) Uani 1 1 d . .
C9 C 0.07054(17) 0.9458(3) 0.2389(3) 0.0352(10) Uani 1 1 d . .
C24 C 0.19518(16) 0.7307(3) 0.1585(2) 0.0350(9) Uani 1 1 d . .
C10 C 0.07794(16) 0.8738(3) 0.2034(3) 0.0331(9) Uani 1 1 d . .
C21 C 0.20340(17) 0.9277(3) 0.1720(3) 0.0396(10) Uani 1 1 d . .
H21 H 0.2061 0.9956 0.1768 0.047 Uiso 1 1 calc R .
C6 C 0.15606(16) 0.8299(3) 0.3141(2) 0.0317(9) Uani 1 1 d . .
C1 C 0.23955(15) 0.6309(3) 0.3431(2) 0.0328(9) Uani 1 1 d . .
H1 H 0.2388 0.5808 0.3157 0.039 Uiso 1 1 calc R .
N5 N 0.08016(14) 0.5631(3) 0.2523(2) 0.0363(8) Uani 1 1 d . .
C5 C 0.20089(16) 0.7677(3) 0.3521(2) 0.0310(9) Uani 1 1 d . .
C43 C 0.02961(16) 0.6269(3) 0.0761(2) 0.0370(10) Uani 1 1 d . .
C7 C 0.15111(19) 0.9029(3) 0.3502(3) 0.0396(10) Uani 1 1 d . .
H7 H 0.1778 0.9136 0.4001 0.048 Uiso 1 1 calc R .
C25 C 0.19075(16) 0.6257(3) 0.1558(2) 0.0339(9) Uani 1 1 d . .
C3 C 0.28363(17) 0.7133(3) 0.4564(2) 0.0360(10) Uani 1 1 d . .
H3 H 0.3126 0.7198 0.5058 0.043 Uiso 1 1 calc R .
C15 C 0.04390(16) 0.8695(3) 0.1288(3) 0.0371(10) Uani 1 1 d . .
H15 H 0.0494 0.8239 0.1049 0.045 Uiso 1 1 calc R .
C29 C 0.16491(15) 0.4888(3) 0.1838(2) 0.0302(9) Uani 1 1 d . .
C19 C -0.03342(18) 0.9258(4) 0.0107(3) 0.0466(12) Uani 1 1 d . .
H19 H -0.0275 0.8820 -0.0136 0.056 Uiso 1 1 calc R .
C2 C 0.28121(16) 0.6394(3) 0.4152(2) 0.0379(10) Uani 1 1 d . .
H2 H 0.3084 0.5946 0.4367 0.046 Uiso 1 1 calc R .
C20 C 0.17955(16) 0.8779(3) 0.1930(2) 0.0335(9) Uani 1 1 d . .
H20 H 0.1662 0.9121 0.2120 0.040 Uiso 1 1 calc R .
C37 C 0.1207(3) 0.2078(4) 0.2531(5) 0.074(2) Uani 1 1 d . .
H37 H 0.1062 0.1803 0.2726 0.089 Uiso 1 1 calc R .
C40 C 0.0244(2) 0.6944(4) -0.0360(3) 0.0485(13) Uani 1 1 d . .
H40 H 0.0238 0.7169 -0.0739 0.058 Uiso 1 1 calc R .
Cl1 Cl -0.0816(2) 1.3432(2) 0.1276(3) 0.233(3) Uani 1 1 d . .
C34 C 0.14748(16) 0.4476(3) 0.2165(2) 0.0343(10) Uani 1 1 d . .
H34 H 0.1372 0.4881 0.2370 0.041 Uiso 1 1 calc R .
C23 C 0.21958(18) 0.7810(4) 0.1381(3) 0.0414(11) Uani 1 1 d . .
H23 H 0.2336 0.7473 0.1199 0.050 Uiso 1 1 calc R .
C39 C 0.06636(19) 0.7085(3) 0.0351(3) 0.0411(11) Uani 1 1 d . .
H39 H 0.0947 0.7416 0.0453 0.049 Uiso 1 1 calc R .
C14 C 0.00145(16) 0.9309(3) 0.0876(3) 0.0386(10) Uani 1 1 d . .
C42 C -0.01407(18) 0.6124(4) 0.0058(3) 0.0495(13) Uani 1 1 d . .
H42 H -0.0421 0.5791 -0.0037 0.059 Uiso 1 1 calc R .
C35 C 0.1578(3) 0.1853(4) 0.1957(4) 0.0629(17) Uani 1 1 d . .
H35 H 0.1688 0.1439 0.1767 0.075 Uiso 1 1 calc R .
C44 C 0.03724(16) 0.5895(3) 0.1389(2) 0.0375(10) Uani 1 1 d . .
C48 C 0.10374(16) 0.6303(3) 0.3644(3) 0.0344(9) Uani 1 1 d . .
C13 C -0.00712(17) 0.9988(3) 0.1233(3) 0.0424(11) Uani 1 1 d . .
C41 C -0.01680(19) 0.6464(4) -0.0503(3) 0.0529(13) Uani 1 1 d . .
H41 H -0.0468 0.6369 -0.0985 0.063 Uiso 1 1 calc R .
C32 C 0.16143(19) 0.2866(3) 0.1919(3) 0.0407(11) Uani 1 1 d . .
C53 C 0.0730(2) 0.7111(4) 0.3315(4) 0.0509(14) Uani 1 1 d . .
H53 H 0.0610 0.7297 0.2850 0.061 Uiso 1 1 calc R .
C38 C 0.1240(2) 0.3051(3) 0.2512(4) 0.0521(14) Uani 1 1 d . .
H38 H 0.1127 0.3449 0.2705 0.063 Uiso 1 1 calc R .
C4 C 0.24329(17) 0.7774(3) 0.4246(2) 0.0351(9) Uani 1 1 d . .
H4 H 0.2446 0.8279 0.4523 0.042 Uiso 1 1 calc R .
C28 C 0.18441(16) 0.4275(3) 0.1584(2) 0.0348(9) Uani 1 1 d . .
C17 C -0.08415(19) 1.0505(4) 0.0075(3) 0.0598(16) Uani 1 1 d . .
H17 H -0.1137 1.0898 -0.0202 0.072 Uiso 1 1 calc R .
C46 C 0.03707(18) 0.5113(4) 0.2182(3) 0.0466(12) Uani 1 1 d . .
H46 H 0.0282 0.4711 0.2406 0.056 Uiso 1 1 calc R .
C31 C 0.18188(18) 0.3286(3) 0.1626(3) 0.0394(10) Uani 1 1 d . .
H31 H 0.1944 0.2885 0.1449 0.047 Uiso 1 1 calc R .
C12 C 0.02817(18) 1.0058(3) 0.1984(3) 0.0431(11) Uani 1 1 d . .
H12 H 0.0231 1.0523 0.2223 0.052 Uiso 1 1 calc R .
C49 C 0.11996(17) 0.6030(4) 0.4320(3) 0.0451(11) Uani 1 1 d . .
H49 H 0.1402 0.5471 0.4547 0.054 Uiso 1 1 calc R .
C27 C 0.20708(18) 0.4703(4) 0.1310(3) 0.0431(11) Uani 1 1 d . .
H27 H 0.2194 0.4311 0.1127 0.052 Uiso 1 1 calc R .
C26 C 0.21096(19) 0.5662(4) 0.1312(3) 0.0427(11) Uani 1 1 d . .
H26 H 0.2273 0.5947 0.1147 0.051 Uiso 1 1 calc R .
C47 C 0.11997(17) 0.5716(3) 0.3296(2) 0.0385(10) Uani 1 1 d . .
H47A H 0.1503 0.6018 0.3396 0.046 Uiso 1 1 calc R .
H47B H 0.1298 0.5066 0.3512 0.046 Uiso 1 1 calc R .
C45 C 0.00833(18) 0.5264(4) 0.1458(3) 0.0470(12) Uani 1 1 d . .
H45 H -0.0241 0.5000 0.1084 0.056 Uiso 1 1 calc R .
C22 C 0.22347(18) 0.8802(4) 0.1442(3) 0.0419(11) Uani 1 1 d . .
H22 H 0.2396 0.9151 0.1295 0.050 Uiso 1 1 calc R .
C33 C 0.14435(16) 0.3475(3) 0.2206(3) 0.0354(10) Uani 1 1 d . .
C51 C 0.0768(2) 0.7374(5) 0.4333(4) 0.0622(17) Uani 1 1 d . .
H51 H 0.0678 0.7744 0.4569 0.075 Uiso 1 1 calc R .
C8 C 0.10874(19) 0.9574(3) 0.3143(3) 0.0421(11) Uani 1 1 d . .
H8 H 0.1045 1.0033 0.3394 0.050 Uiso 1 1 calc R .
C52 C 0.0599(2) 0.7646(4) 0.3659(4) 0.0584(15) Uani 1 1 d . .
H52 H 0.0392 0.8201 0.3434 0.070 Uiso 1 1 calc R .
C50 C 0.10663(19) 0.6572(5) 0.4660(3) 0.0578(15) Uani 1 1 d . .
H50 H 0.1182 0.6387 0.5123 0.069 Uiso 1 1 calc R .
C16 C -0.0512(2) 1.0589(4) 0.0801(4) 0.0575(15) Uani 1 1 d . .
H16 H -0.0575 1.1053 0.1027 0.069 Uiso 1 1 calc R .
C18 C -0.07503(19) 0.9840(4) -0.0275(3) 0.0561(15) Uani 1 1 d . .
H18 H -0.0983 0.9797 -0.0785 0.067 Uiso 1 1 calc R .
C36 C 0.1388(3) 0.1474(4) 0.2261(5) 0.084(2) Uani 1 1 d . .
H36 H 0.1376 0.0797 0.2294 0.101 Uiso 1 1 calc R .

loop_
_atom_site_aniso_label
_atom_site_aniso_U_11
_atom_site_aniso_U_22
_atom_site_aniso_U_33
_atom_site_aniso_U_23
_atom_site_aniso_U_13
_atom_site_aniso_U_12
Ir1 0.02112(10) 0.02710(10) 0.02680(10) 0.00208(6) 0.01296(8) 0.00139(6)
N1 0.035(2) 0.041(2) 0.043(2) 0.0013(17) 0.0249(19) -0.0008(16)
C11 0.0160(16) 0.0177(16) 0.0206(18) 0.0014(13) 0.0107(15) 0.0016(13)
N3 0.0247(17) 0.0343(19) 0.0270(19) 0.0017(14) 0.0121(16) 0.0011(14)
C30 0.0160(16) 0.0202(16) 0.0172(17) 0.0018(14) 0.0083(14) 0.0030(14)
N2 0.033(2) 0.049(2) 0.047(2) 0.009(2) 0.0199(19) 0.0028(18)
N4 0.0244(17) 0.0328(18) 0.036(2) 0.0016(15) 0.0183(16) 0.0037(14)
C9 0.040(2) 0.027(2) 0.051(3) 0.0077(19) 0.034(2) 0.0056(18)
C24 0.031(2) 0.037(2) 0.037(2) 0.0023(19) 0.021(2) -0.0013(19)
C10 0.028(2) 0.0255(19) 0.050(3) 0.0053(18) 0.027(2) 0.0012(17)
C21 0.031(2) 0.033(2) 0.050(3) 0.007(2) 0.023(2) 0.0003(19)
C6 0.033(2) 0.030(2) 0.036(2) 0.0038(18) 0.023(2) 0.0010(17)
C1 0.027(2) 0.038(2) 0.030(2) 0.0009(18) 0.0161(18) 0.0030(18)
N5 0.0341(19) 0.042(2) 0.043(2) 0.0056(17) 0.0298(18) 0.0042(16)
C5 0.029(2) 0.032(2) 0.032(2) 0.0053(17) 0.0190(19) 0.0030(17)
C43 0.028(2) 0.038(2) 0.036(2) -0.0023(19) 0.016(2) 0.0004(18)
C7 0.046(3) 0.032(2) 0.041(3) 0.0003(19) 0.028(2) 0.004(2)
C25 0.032(2) 0.037(2) 0.031(2) -0.0003(18) 0.0193(19) 0.0002(18)
C3 0.029(2) 0.049(3) 0.025(2) 0.0051(19) 0.0143(19) 0.0002(19)
C15 0.027(2) 0.032(2) 0.045(3) 0.0065(19) 0.019(2) 0.0028(18)
C29 0.0234(19) 0.032(2) 0.025(2) -0.0035(16) 0.0106(17) 0.0000(16)
C19 0.033(2) 0.040(3) 0.048(3) 0.013(2) 0.017(2) 0.001(2)
C2 0.029(2) 0.046(3) 0.033(2) 0.008(2) 0.017(2) 0.0071(19)
C20 0.028(2) 0.031(2) 0.038(2) 0.0016(18) 0.0194(19) -0.0019(17)
C37 0.118(6) 0.035(3) 0.121(6) 0.002(3) 0.101(6) -0.007(3)
C40 0.046(3) 0.052(3) 0.033(3) 0.006(2) 0.018(2) 0.004(2)
Cl1 0.436(7) 0.101(2) 0.423(7) -0.012(3) 0.396(7) -0.016(3)
C34 0.0254(19) 0.031(2) 0.039(2) -0.0018(18) 0.0165(19) 0.0037(17)
C23 0.037(2) 0.045(3) 0.046(3) 0.004(2) 0.028(2) 0.001(2)
C39 0.036(2) 0.046(3) 0.032(2) 0.005(2) 0.017(2) 0.000(2)
C14 0.026(2) 0.030(2) 0.050(3) 0.0129(19) 0.020(2) 0.0012(17)
C42 0.029(2) 0.060(3) 0.041(3) -0.007(2) 0.013(2) -0.007(2)
C35 0.080(4) 0.033(3) 0.088(5) -0.013(3) 0.059(4) -0.004(3)
C44 0.028(2) 0.039(2) 0.043(3) 0.000(2) 0.021(2) 0.0001(19)
C48 0.031(2) 0.031(2) 0.048(3) -0.0015(19) 0.029(2) -0.0021(18)
C13 0.032(2) 0.033(2) 0.060(3) 0.015(2) 0.028(2) 0.0043(18)
C41 0.035(3) 0.067(4) 0.029(3) -0.006(2) 0.008(2) -0.002(3)
C32 0.037(2) 0.034(2) 0.043(3) -0.009(2) 0.021(2) -0.0027(19)
C53 0.057(3) 0.039(3) 0.079(4) 0.017(3) 0.053(3) 0.015(2)
C38 0.064(4) 0.038(3) 0.076(4) 0.003(2) 0.054(4) 0.001(2)
C4 0.038(2) 0.037(2) 0.029(2) 0.0011(18) 0.021(2) -0.0020(19)
C28 0.030(2) 0.037(2) 0.031(2) -0.0039(18) 0.0168(19) -0.0001(18)
C17 0.031(2) 0.050(3) 0.074(4) 0.029(3) 0.021(3) 0.012(2)
C46 0.039(2) 0.052(3) 0.061(3) -0.001(2) 0.037(3) -0.006(2)
C31 0.041(3) 0.037(2) 0.038(3) -0.0118(19) 0.024(2) -0.001(2)
C12 0.043(3) 0.031(2) 0.064(3) 0.009(2) 0.038(3) 0.005(2)
C49 0.030(2) 0.055(3) 0.044(3) -0.005(2) 0.020(2) 0.000(2)
C27 0.044(3) 0.049(3) 0.043(3) -0.005(2) 0.031(2) 0.004(2)
C26 0.047(3) 0.047(3) 0.046(3) -0.001(2) 0.036(2) 0.002(2)
C47 0.035(2) 0.044(3) 0.041(3) 0.009(2) 0.026(2) 0.009(2)
C45 0.032(2) 0.056(3) 0.056(3) -0.004(2) 0.029(2) -0.007(2)
C22 0.034(2) 0.047(3) 0.044(3) 0.013(2) 0.024(2) -0.001(2)
C33 0.032(2) 0.030(2) 0.045(3) -0.0013(19) 0.024(2) -0.0004(18)
C51 0.046(3) 0.069(4) 0.076(4) -0.039(3) 0.041(3) -0.014(3)
C8 0.053(3) 0.030(2) 0.051(3) 0.003(2) 0.037(3) 0.006(2)
C52 0.060(3) 0.035(3) 0.097(5) -0.005(3) 0.057(4) 0.005(2)
C50 0.035(3) 0.088(4) 0.041(3) -0.021(3) 0.020(2) -0.004(3)
C16 0.052(3) 0.041(3) 0.088(5) 0.023(3) 0.049(3) 0.018(2)
C18 0.034(2) 0.048(3) 0.060(3) 0.020(3) 0.017(3) 0.004(2)
C36 0.120(7) 0.031(3) 0.145(7) -0.012(4) 0.104(6) -0.014(3)

loop_
_atom_type_symbol
_atom_type_description
_atom_type_scat_dispersion_real
_atom_type_scat_dispersion_imag
_atom_type_scat_source
C C 0.0033 0.0016 'International Tables Vol C Tables 4.2.6.8 and 6.1.1.4'
H H 0.0000 0.0000 'International Tables Vol C Tables 4.2.6.8 and 6.1.1.4'
Cl Cl 0.1484 0.1585 'International Tables Vol C Tables 4.2.6.8 and 6.1.1.4'
Ir Ir -1.4442 7.9887 'International Tables Vol C Tables 4.2.6.8 and 6.1.1.4'
N N 0.0061 0.0033 'International Tables Vol C Tables 4.2.6.8 and 6.1.1.4'

loop_
_geom_angle_atom_site_label_1
_geom_angle_atom_site_label_2
_geom_angle_atom_site_label_3
_geom_angle
N1 Ir1 C11 79.19(15)
N1 Ir1 N3 174.12(14)
N1 Ir1 C30 92.69(15)
N1 Ir1 N4 103.35(15)
C11 Ir1 N3 106.00(14)
C11 Ir1 N4 87.68(13)
C30 Ir1 C11 168.49(14)
C30 Ir1 N3 82.56(13)
C30 Ir1 N4 102.24(13)
N2 Ir1 N1 87.71(17)
N2 Ir1 C11 91.83(16)
N2 Ir1 N3 94.81(16)
N2 Ir1 C30 79.61(17)
N2 Ir1 N4 168.62(15)
N4 Ir1 N3 74.43(14)
C1 N1 Ir1 126.3(3)
C1 N1 C5 117.6(4)
C5 N1 Ir1 116.0(3)
C10 C11 Ir1 127.7(3)
C6 C11 Ir1 114.5(3)
C6 C11 C10 117.8(4)
C43 N3 Ir1 116.5(3)
C39 N3 Ir1 125.4(3)
C39 N3 C43 117.9(4)
C25 C30 Ir1 114.3(3)
C25 C30 C29 118.1(4)
C29 C30 Ir1 127.6(3)
C24 N2 Ir1 115.7(3)
C24 N2 C20 117.1(4)
C20 N2 Ir1 127.0(3)
N5 N4 Ir1 137.0(3)
C44 N4 Ir1 116.4(3)
C44 N4 N5 106.0(3)
C12 C9 C10 119.7(5)
C12 C9 C8 121.9(4)
C8 C9 C10 118.3(4)
N2 C24 C25 114.6(4)
C23 C24 N2 121.7(4)
C23 C24 C25 123.7(4)
C11 C10 C9 120.6(4)
C15 C10 C11 120.6(4)
C15 C10 C9 118.7(4)
C20 C21 H21 119.4
C20 C21 C22 121.2(4)
C22 C21 H21 119.4
C11 C6 C5 115.5(4)
C11 C6 C7 122.9(4)
C7 C6 C5 121.7(4)
N1 C1 H1 119.2
C2 C1 N1 121.5(4)
C2 C1 H1 119.2
N4 N5 C47 123.2(4)
C46 N5 N4 110.3(4)
C46 N5 C47 126.4(4)
N1 C5 C6 114.7(4)
C4 C5 N1 121.0(4)
C4 C5 C6 124.3(4)
N3 C43 C42 120.9(5)
N3 C43 C44 115.0(4)
C42 C43 C44 124.1(4)
C6 C7 H7 119.8
C8 C7 C6 120.4(5)
C8 C7 H7 119.8
C30 C25 C24 115.1(4)
C30 C25 C26 122.6(4)
C26 C25 C24 122.3(4)
C2 C3 H3 120.4
C4 C3 H3 120.4
C4 C3 C2 119.3(4)
C10 C15 H15 119.2
C10 C15 C14 121.6(4)
C14 C15 H15 119.2
C30 C29 C28 120.1(4)
C34 C29 C30 121.2(4)
C34 C29 C28 118.5(4)
C14 C19 H19 120.1
C18 C19 H19 120.1
C18 C19 C14 119.8(5)
C1 C2 C3 120.4(4)
C1 C2 H2 119.8
C3 C2 H2 119.8
N2 C20 H20 119.5
C21 C20 N2 121.0(4)
C21 C20 H20 119.5
C38 C37 H37 119.9
C38 C37 C36 120.2(6)
C36 C37 H37 119.9
C39 C40 H40 121.2
C39 C40 C41 117.6(5)
C41 C40 H40 121.2
C29 C34 H34 118.9
C29 C34 C33 122.3(4)
C33 C34 H34 118.9
C24 C23 H23 119.9
C22 C23 C24 120.2(5)
C22 C23 H23 119.9
N3 C39 C40 123.9(5)
N3 C39 H39 118.1
C40 C39 H39 118.1
C15 C14 C19 121.2(5)
C15 C14 C13 119.3(4)
C13 C14 C19 119.5(4)
C43 C42 H42 120.0
C41 C42 C43 120.0(5)
C41 C42 H42 120.0
C32 C35 H35 119.6
C36 C35 H35 119.6
C36 C35 C32 120.9(6)
N4 C44 C43 117.6(4)
N4 C44 C45 110.2(4)
C45 C44 C43 132.0(4)
C53 C48 C49 118.8(4)
C53 C48 C47 122.1(4)
C49 C48 C47 119.1(4)
C14 C13 C16 118.1(5)
C12 C13 C14 119.2(4)
C12 C13 C16 122.7(5)
C40 C41 H41 120.2
C42 C41 C40 119.7(5)
C42 C41 H41 120.2
C35 C32 C33 118.6(5)
C31 C32 C35 122.7(5)
C31 C32 C33 118.7(4)
C48 C53 H53 119.8
C52 C53 C48 120.4(6)
C52 C53 H53 119.8
C37 C38 H38 119.7
C37 C38 C33 120.7(5)
C33 C38 H38 119.7
C5 C4 H4 119.9
C3 C4 C5 120.1(4)
C3 C4 H4 119.9
C31 C28 C29 119.6(4)
C31 C28 C27 121.6(4)
C27 C28 C29 118.7(4)
C16 C17 H17 119.7
C16 C17 C18 120.7(5)
C18 C17 H17 119.7
N5 C46 H46 125.8
N5 C46 C45 108.4(4)
C45 C46 H46 125.8
C32 C31 H31 119.1
C28 C31 C32 121.7(4)
C28 C31 H31 119.1
C9 C12 C13 121.3(5)
C9 C12 H12 119.3
C13 C12 H12 119.3
C48 C49 H49 119.9
C50 C49 C48 120.3(5)
C50 C49 H49 119.9
C28 C27 H27 120.1
C26 C27 C28 119.7(4)
C26 C27 H27 120.1
C25 C26 H26 119.8
C27 C26 C25 120.5(4)
C27 C26 H26 119.8
N5 C47 C48 112.6(4)
N5 C47 H47A 109.1
N5 C47 H47B 109.1
C48 C47 H47A 109.1
C48 C47 H47B 109.1
H47A C47 H47B 107.8
C44 C45 H45 127.5
C46 C45 C44 105.0(4)
C46 C45 H45 127.5
C21 C22 H22 120.6
C23 C22 C21 118.8(4)
C23 C22 H22 120.6
C34 C33 C32 118.8(4)
C34 C33 C38 122.2(4)
C38 C33 C32 119.0(4)
C52 C51 H51 119.9
C50 C51 H51 119.9
C50 C51 C52 120.2(5)
C9 C8 H8 120.2
C7 C8 C9 119.7(4)
C7 C8 H8 120.2
C53 C52 C51 120.1(5)
C53 C52 H52 120.0
C51 C52 H52 120.0
C49 C50 H50 119.9
C51 C50 C49 120.3(6)
C51 C50 H50 119.9
C13 C16 H16 119.6
C17 C16 C13 120.8(6)
C17 C16 H16 119.6
C19 C18 C17 121.0(6)
C19 C18 H18 119.5
C17 C18 H18 119.5
C37 C36 H36 119.7
C35 C36 C37 120.7(5)
C35 C36 H36 119.7

loop_
_geom_bond_atom_site_label_1
_geom_bond_atom_site_label_2
_geom_bond_distance
Ir1 N1 2.012(4)
Ir1 C11 2.115(3)
Ir1 N3 2.201(4)
Ir1 C30 2.099(3)
Ir1 N2 1.995(4)
Ir1 N4 2.188(3)
N1 C1 1.399(6)
N1 C5 1.405(6)
C11 C10 1.403(5)
C11 C6 1.346(6)
N3 C43 1.364(6)
N3 C39 1.345(6)
C30 C25 1.344(6)
C30 C29 1.415(5)
N2 C24 1.403(6)
N2 C20 1.404(6)
N4 N5 1.361(5)
N4 C44 1.340(6)
C9 C10 1.438(6)
C9 C12 1.393(6)
C9 C8 1.418(7)
C24 C25 1.467(6)
C24 C23 1.391(6)
C10 C15 1.389(7)
C21 H21 0.9500
C21 C20 1.382(6)
C21 C22 1.390(7)
C6 C5 1.464(6)
C6 C7 1.413(6)
C1 H1 0.9500
C1 C2 1.381(6)
N5 C46 1.346(6)
N5 C47 1.453(6)
C5 C4 1.396(6)
C43 C42 1.385(6)
C43 C44 1.457(7)
C7 H7 0.9500
C7 C8 1.348(7)
C25 C26 1.422(6)
C3 H3 0.9500
C3 C2 1.396(7)
C3 C4 1.389(6)
C15 H15 0.9500
C15 C14 1.408(6)
C29 C34 1.373(6)
C29 C28 1.432(6)
C19 H19 0.9500
C19 C14 1.431(7)
C19 C18 1.361(7)
C2 H2 0.9500
C20 H20 0.9500
C37 H37 0.9500
C37 C38 1.363(7)
C37 C36 1.420(9)
C40 H40 0.9500
C40 C39 1.379(7)
C40 C41 1.386(8)
C34 H34 0.9500
C34 C33 1.405(6)
C23 H23 0.9500
C23 C22 1.386(7)
C39 H39 0.9500
C14 C13 1.425(7)
C42 H42 0.9500
C42 C41 1.375(8)
C35 H35 0.9500
C35 C32 1.423(7)
C35 C36 1.350(10)
C44 C45 1.405(6)
C48 C53 1.391(7)
C48 C49 1.397(7)
C48 C47 1.503(6)
C13 C12 1.401(7)
C13 C16 1.432(7)
C41 H41 0.9500
C32 C31 1.395(7)
C32 C33 1.428(7)
C53 H53 0.9500
C53 C52 1.381(8)
C38 H38 0.9500
C38 C33 1.418(7)
C4 H4 0.9500
C28 C31 1.387(6)
C28 C27 1.424(7)
C17 H17 0.9500
C17 C16 1.356(9)
C17 C18 1.411(9)
C46 H46 0.9500
C46 C45 1.367(7)
C31 H31 0.9500
C12 H12 0.9500
C49 H49 0.9500
C49 C50 1.383(7)
C27 H27 0.9500
C27 C26 1.342(7)
C26 H26 0.9500
C47 H47A 0.9900
C47 H47B 0.9900
C45 H45 0.9500
C22 H22 0.9500
C51 H51 0.9500
C51 C52 1.384(9)
C51 C50 1.371(9)
C8 H8 0.9500
C52 H52 0.9500
C50 H50 0.9500
C16 H16 0.9500
C18 H18 0.9500
C36 H36 0.9500

loop_
_geom_torsion_atom_site_label_1
_geom_torsion_atom_site_label_2
_geom_torsion_atom_site_label_3
_geom_torsion_atom_site_label_4
_geom_torsion
Ir1 N1 C1 C2 178.0(3)
Ir1 N1 C5 C6 3.3(5)
Ir1 N1 C5 C4 -177.2(3)
Ir1 C11 C10 C9 174.6(3)
Ir1 C11 C10 C15 -8.6(6)
Ir1 C11 C6 C5 2.4(5)
Ir1 C11 C6 C7 -177.0(3)
Ir1 N3 C43 C42 -179.8(4)
Ir1 N3 C43 C44 -0.3(5)
Ir1 N3 C39 C40 177.8(4)
Ir1 C30 C25 C24 5.0(5)
Ir1 C30 C25 C26 -175.7(4)
Ir1 C30 C29 C34 -9.0(6)
Ir1 C30 C29 C28 175.1(3)
Ir1 N2 C24 C25 -7.6(5)
Ir1 N2 C24 C23 175.1(4)
Ir1 N2 C20 C21 -173.9(3)
Ir1 N4 N5 C46 -169.7(3)
Ir1 N4 N5 C47 12.8(6)
Ir1 N4 C44 C43 -3.2(5)
Ir1 N4 C44 C45 172.5(3)
N1 C1 C2 C3 -1.0(7)
N1 C5 C4 C3 -1.0(6)
C11 C10 C15 C14 -179.6(4)
C11 C6 C5 N1 -3.7(5)
C11 C6 C5 C4 176.8(4)
C11 C6 C7 C8 1.3(7)
N3 C43 C42 C41 2.8(8)
N3 C43 C44 N4 2.3(6)
N3 C43 C44 C45 -172.2(5)
C30 C25 C26 C27 -0.6(7)
C30 C29 C34 C33 178.8(4)
C30 C29 C28 C31 -179.3(4)
C30 C29 C28 C27 2.1(6)
N2 C24 C25 C30 1.4(6)
N2 C24 C25 C26 -177.8(4)
N2 C24 C23 C22 -1.1(7)
N4 N5 C46 C45 -0.9(5)
N4 N5 C47 C48 105.9(4)
N4 C44 C45 C46 -0.3(6)
C9 C10 C15 C14 -2.7(6)
C24 N2 C20 C21 0.2(6)
C24 C25 C26 C27 178.6(5)
C24 C23 C22 C21 1.1(7)
C10 C11 C6 C5 -175.9(3)
C10 C11 C6 C7 4.7(6)
C10 C9 C12 C13 -1.3(6)
C10 C9 C8 C7 1.6(7)
C10 C15 C14 C19 -180.0(4)
C10 C15 C14 C13 -0.5(6)
C6 C11 C10 C9 -7.4(6)
C6 C11 C10 C15 169.4(4)
C6 C5 C4 C3 178.5(4)
C6 C7 C8 C9 -4.4(7)
C1 N1 C5 C6 -178.5(4)
C1 N1 C5 C4 1.1(6)
N5 N4 C44 C43 -175.9(4)
N5 N4 C44 C45 -0.2(5)
N5 C46 C45 C44 0.7(6)
C5 N1 C1 C2 -0.1(6)
C5 C6 C7 C8 -178.1(4)
C43 N3 C39 C40 2.8(7)
C43 C42 C41 C40 0.4(9)
C43 C44 C45 C46 174.5(5)
C7 C6 C5 N1 175.7(4)
C7 C6 C5 C4 -3.8(7)
C25 C30 C29 C34 170.8(4)
C25 C30 C29 C28 -5.2(6)
C25 C24 C23 C22 -178.1(4)
C15 C14 C13 C12 2.9(6)
C15 C14 C13 C16 -178.6(4)
C29 C30 C25 C24 -174.8(4)
C29 C30 C25 C26 4.5(6)
C29 C34 C33 C32 2.1(7)
C29 C34 C33 C38 -176.9(5)
C29 C28 C31 C32 -1.0(7)
C29 C28 C27 C26 1.7(7)
C19 C14 C13 C12 -177.7(4)
C19 C14 C13 C16 0.8(6)
C2 C3 C4 C5 -0.1(7)
C20 N2 C24 C25 177.7(4)
C20 N2 C24 C23 0.4(7)
C20 C21 C22 C23 -0.5(7)
C37 C38 C33 C34 178.8(6)
C37 C38 C33 C32 -0.2(9)
C34 C29 C28 C31 4.7(6)
C34 C29 C28 C27 -173.9(4)
C23 C24 C25 C30 178.7(4)
C23 C24 C25 C26 -0.6(7)
C39 N3 C43 C42 -4.3(7)
C39 N3 C43 C44 175.2(4)
C39 C40 C41 C42 -1.9(8)
C14 C19 C18 C17 0.8(7)
C14 C13 C12 C9 -1.9(7)
C14 C13 C16 C17 0.8(7)
C42 C43 C44 N4 -178.2(5)
C42 C43 C44 C45 7.2(8)
C35 C32 C31 C28 179.1(5)
C35 C32 C33 C34 -179.5(5)
C35 C32 C33 C38 -0.5(8)
C44 N4 N5 C46 0.7(5)
C44 N4 N5 C47 -176.8(4)
C44 C43 C42 C41 -176.7(5)
C48 C53 C52 C51 -0.7(9)
C48 C49 C50 C51 0.8(8)
C41 C40 C39 N3 0.3(8)
C32 C35 C36 C37 1.8(12)
C53 C48 C49 C50 -1.6(7)
C53 C48 C47 N5 -37.6(6)
C38 C37 C36 C35 -2.5(13)
C4 C3 C2 C1 1.1(7)
C28 C29 C34 C33 -5.2(6)
C28 C27 C26 C25 -2.5(8)
C46 N5 C47 C48 -71.2(6)
C31 C32 C33 C34 1.7(7)
C31 C32 C33 C38 -179.3(5)
C31 C28 C27 C26 -176.8(5)
C12 C9 C10 C11 -179.5(4)
C12 C9 C10 C15 3.6(6)
C12 C9 C8 C7 -174.4(4)
C12 C13 C16 C17 179.3(5)
C49 C48 C53 C52 1.5(8)
C49 C48 C47 N5 142.4(4)
C27 C28 C31 C32 177.5(5)
C47 N5 C46 C45 176.5(4)
C47 C48 C53 C52 -178.4(5)
C47 C48 C49 C50 178.4(5)
C22 C21 C20 N2 -0.1(7)
C33 C32 C31 C28 -2.2(7)
C8 C9 C10 C11 4.4(6)
C8 C9 C10 C15 -172.5(4)
C8 C9 C12 C13 174.6(4)
C52 C51 C50 C49 0.1(9)
C50 C51 C52 C53 -0.1(9)
C16 C13 C12 C9 179.6(4)
C16 C17 C18 C19 0.8(8)
C18 C19 C14 C15 177.8(4)
C18 C19 C14 C13 -1.6(7)
C18 C17 C16 C13 -1.6(8)
C36 C37 C38 C33 1.7(12)
C36 C35 C32 C31 178.4(7)
C36 C35 C32 C33 -0.3(10)

loop_
_platon_squeeze_void_nr
_platon_squeeze_void_average_x
_platon_squeeze_void_average_y
_platon_squeeze_void_average_z
_platon_squeeze_void_volume
_platon_squeeze_void_count_electrons
_platon_squeeze_void_content
1 0.250 -0.250 0.000 227 34 ' '
2 0.250 0.250 0.500 227 34 ' '
3 0.750 -0.250 0.500 227 34 ' '
4 0.750 0.250 1.000 227 34 ' '
5 0.000 0.233 0.250 28 12 ' '
6 0.500 0.266 0.750 28 12 ' '
7 0.500 0.733 0.250 28 12 ' '
8 0.000 0.766 0.750 28 12 ' '
